data_1533143
loop_
_publ_author_name
'Emirdag-Eanes, M.'
'Pennington, W.T.'
'Kolis, J.W.'

_publ_section_title
;
 Synthesis, structural characterization and magnetic properties of Na RE9
 (Ge O4)6 O2 (RE = Nd, Pr)
;
_journal_name_full 'Journal of Alloys Compd.'
_journal_page_first 76
_journal_page_last 80
_journal_volume 366
_journal_year 2004
_chemical_formula_sum 'Ge6 Na O26 Pr9'
_chemical_name_systematic 'Na Pr9 (Ge O4)6 O2'
_space_group_IT_number 176
_symmetry_space_group_name_Hall '-P 6c'
_symmetry_space_group_name_H-M 'P 63/m'
_cell_angle_alpha 90
_cell_angle_beta 90
_cell_angle_gamma 120
_cell_formula_units_Z 1
_cell_length_a 9.802
_cell_length_b 9.802
_cell_length_c 7.116
_cell_volume 592.101
_citation_journal_id_ASTM JALCEU
_cod_data_source_file Emirdag-Eanes_JALCEU_2004_1388.cif
_cod_data_source_block Ge6Na1O26Pr9
_cod_original_cell_volume 592.1013
_cod_original_formula_sum 'Ge6 Na1 O26 Pr9'
_cod_database_code 1533143

loop_
_symmetry_equiv_pos_as_xyz
x,y,z
x-y,x,z+1/2
-y,x-y,z
-x,-y,z+1/2
-x+y,-x,z
y,-x+y,z+1/2
-x,-y,-z
-x+y,-x,-z-1/2
y,-x+y,-z
x,y,-z-1/2
x-y,x,-z
-y,x-y,-z-1/2

loop_
_atom_site_label
_atom_site_type_symbol
_atom_site_fract_x
_atom_site_fract_y
_atom_site_fract_z
_atom_site_occupancy
_atom_site_U_iso_or_equiv
O3 O-2 0.6522 0.9045 0.057 1 0.0
O4 O-2 0 0 0.25 1 0.0
Pr2 Pr+3 0.6667 0.3333 -0.0001 0.75 0.0
O1 O-2 0.6893 0.1766 0.25 1 0.0
Ge1 Ge+4 0.5997 0.9741 0.25 1 0.0
O2 O-2 0.3979 0.876 0.25 1 0.0
Na1 Na+1 0.6667 0.3333 -0.0001 0.25 0.0
Pr1 Pr+3 0.7647 0.7538 0.25 1 0.0
